data_4505270
loop_
_publ_author_name
'Reddy, L. Sreenivas'
'Nangia, Ashwini'
'Lynch, Vincent M.'

_publ_contact_author
;
    Prof. Ashwini Nangia
    School of Chemistry
    Univerisity of Hyderabad
    Hyderabad  500 046
    India
;
_publ_section_title
;
 Phenyl-Perfluorophenyl Synthon Mediated Cocrystallization of Carboxylic
 Acids and Amides
;
_journal_issue 1
_journal_name_full 'Crystal Growth &amp; Design'
_journal_page_first 89
_journal_paper_doi 10.1021/cg034106s
_journal_volume 4
_journal_year 2004
_chemical_formula_moiety 'C7 H2 F5 N O, C7 H7 N O'
_chemical_formula_sum 'C14 H9 F5 N2 O2'
_chemical_formula_weight 332.23
_chemical_melting_point 378
_chemical_name_common
;
 1:1 molecular complex of benzamide and pentafluorobenzamide
;
_chemical_name_systematic
; 
 1:1 molecular complex of benzamide and pentafluorobenzamide 
;
_space_group_IT_number 4
_symmetry_cell_setting monoclinic
_symmetry_space_group_name_Hall 'P 2yb'
_symmetry_space_group_name_H-M 'P 1 21 1'
_atom_sites_solution_hydrogens geom
_atom_sites_solution_primary direct
_atom_sites_solution_secondary difmap
_audit_creation_method SHELXL-97
_cell_angle_alpha 90.00
_cell_angle_beta 90.568(2)
_cell_angle_gamma 90.00
_cell_formula_units_Z 2
_cell_length_a 7.3546(3)
_cell_length_b 6.0207(2)
_cell_length_c 14.7507(5)
_cell_measurement_reflns_used 2235
_cell_measurement_temperature 153(2)
_cell_measurement_theta_max 30.51
_cell_measurement_theta_min 2.91
_cell_volume 653.13(4)
_computing_cell_refinement
;
DENZO-SMN (Z. Otwinowski and W. Minor, 1997)
;
_computing_data_collection
;
"Collect" data collection software, Nonius 1998
;
_computing_data_reduction
;
SCALEPACK (Z. Otwinowski and W. Minor, 1997)
;
_computing_molecular_graphics 'PLUTON (Spek, 1992)'
_computing_publication_material 'SHELXL-97 (Sheldrick, 1997)'
_computing_structure_refinement 'SHELXL-97 (Sheldrick, 1997)'
_computing_structure_solution 'SHELXS-97 (Sheldrick, 1990)'
_diffrn_ambient_temperature 153(2)
_diffrn_measured_fraction_theta_full 0.991
_diffrn_measured_fraction_theta_max 0.991
_diffrn_measurement_device_type 'Nonius Kappa CCD'
_diffrn_measurement_method '\w scans'
_diffrn_radiation_monochromator graphite
_diffrn_radiation_source 'fine-focus sealed tube'
_diffrn_radiation_type MoK\a
_diffrn_radiation_wavelength 0.71073
_diffrn_reflns_av_R_equivalents 0.0208
_diffrn_reflns_av_sigmaI/netI 0.0473
_diffrn_reflns_limit_h_max 9
_diffrn_reflns_limit_h_min -9
_diffrn_reflns_limit_k_max 7
_diffrn_reflns_limit_k_min -6
_diffrn_reflns_limit_l_max 16
_diffrn_reflns_limit_l_min -19
_diffrn_reflns_number 4261
_diffrn_reflns_theta_full 27.50
_diffrn_reflns_theta_max 27.50
_diffrn_reflns_theta_min 3.08
_exptl_absorpt_coefficient_mu 0.162
_exptl_absorpt_correction_type none
_exptl_crystal_colour colourless
_exptl_crystal_density_diffrn 1.689
_exptl_crystal_density_method 'not measured'
_exptl_crystal_description plates
_exptl_crystal_F_000 336
_exptl_crystal_preparation 'Ethyl acetate-hexane(1:1)'
_exptl_crystal_size_max 0.30
_exptl_crystal_size_mid 0.25
_exptl_crystal_size_min 0.20
_refine_diff_density_max 0.194
_refine_diff_density_min -0.263
_refine_diff_density_rms 0.055
_refine_ls_extinction_method none
_refine_ls_goodness_of_fit_ref 1.099
_refine_ls_hydrogen_treatment mixed
_refine_ls_matrix_type full
_refine_ls_number_parameters 244
_refine_ls_number_reflns 2706
_refine_ls_number_restraints 1
_refine_ls_restrained_S_all 1.099
_refine_ls_R_factor_all 0.0604
_refine_ls_R_factor_gt 0.0412
_refine_ls_shift/su_max 0.002
_refine_ls_shift/su_mean 0.000
_refine_ls_structure_factor_coef Fsqd
_refine_ls_weighting_details 'calc w=1/[\s^2^(Fo^2^)+(0.0455P)^2^+0.1767P] where P=(Fo^2^+2Fc^2^)/3'
_refine_ls_weighting_scheme calc
_refine_ls_wR_factor_gt 0.0881
_refine_ls_wR_factor_ref 0.0987
_reflns_number_gt 2243
_reflns_number_total 2706
_reflns_threshold_expression >2sigma(I)
_cod_data_source_file cg034106ssi20030624_090632.cif
_cod_data_source_block 2
_cod_depositor_comments
;
The following automatic conversions were performed:

'_symmetry_cell_setting' value 'Monoclinic' changed to 'monoclinic'
according to /home/saulius/struct/CIF-dictionaries/cif_core.dic
dictionary named 'cif_core.dic' version 2.4.1 from 2010-06-29.

Automatic conversion script
Id: cif_fix_values 1715 2011-07-08 13:25:40Z adriana 
;
_cod_original_sg_symbol_H-M 'P 21'
_cod_database_code 4505270

loop_
_symmetry_equiv_pos_as_xyz
'x, y, z'
'-x, y+1/2, -z'

loop_
_atom_site_label
_atom_site_type_symbol
_atom_site_fract_x
_atom_site_fract_y
_atom_site_fract_z
_atom_site_U_iso_or_equiv
_atom_site_adp_type
_atom_site_occupancy
_atom_site_symmetry_multiplicity
_atom_site_calc_flag
C1A C 0.8551(3) 0.1450(4) 0.71232(17) 0.0229(6) Uani 1 1 d
C2A C 0.9111(3) -0.0396(5) 0.76272(18) 0.0261(6) Uani 1 1 d
C3A C 0.9001(3) -0.0354(5) 0.85667(18) 0.0293(6) Uani 1 1 d
C4A C 0.8346(4) 0.1521(5) 0.90058(19) 0.0306(6) Uani 1 1 d
C5A C 0.7802(4) 0.3365(5) 0.85131(18) 0.0311(6) Uani 1 1 d
C6A C 0.7902(3) 0.3330(5) 0.75683(18) 0.0252(5) Uani 1 1 d
C7A C 0.8601(3) 0.1505(5) 0.61128(16) 0.0238(6) Uani 1 1 d
O8A O 0.7609(2) 0.2831(3) 0.56823(12) 0.0276(4) Uani 1 1 d
N9A N 0.9735(3) 0.0146(4) 0.56860(16) 0.0285(5) Uani 1 1 d
C1 C 0.3122(3) 0.3026(4) 0.71385(16) 0.0215(5) Uani 1 1 d
C2 C 0.2692(3) 0.3552(4) 0.80258(17) 0.0220(5) Uani 1 1 d
C3 C 0.3060(3) 0.2134(5) 0.87350(17) 0.0244(6) Uani 1 1 d
C4 C 0.3864(3) 0.0102(5) 0.85744(16) 0.0247(6) Uani 1 1 d
C5 C 0.4285(3) -0.0480(4) 0.76990(18) 0.0241(5) Uani 1 1 d
C6 C 0.3900(3) 0.0952(4) 0.69997(16) 0.0221(5) Uani 1 1 d
C7 C 0.2719(3) 0.4653(4) 0.63815(16) 0.0231(5) Uani 1 1 d
O8 O 0.1254(2) 0.5656(3) 0.63641(11) 0.0285(4) Uani 1 1 d
N9 N 0.4010(3) 0.4926(4) 0.57647(15) 0.0258(5) Uani 1 1 d
F2 F 0.19434(18) 0.5523(3) 0.82325(9) 0.0279(3) Uani 1 1 d
F3 F 0.2647(2) 0.2695(3) 0.95904(9) 0.0345(4) Uani 1 1 d
F4 F 0.4219(2) -0.1287(3) 0.92612(10) 0.0362(4) Uani 1 1 d
F5 F 0.50715(19) -0.2454(3) 0.75338(11) 0.0305(4) Uani 1 1 d
F6 F 0.42907(19) 0.0269(3) 0.61520(9) 0.0293(4) Uani 1 1 d
H6A H 0.756(3) 0.459(5) 0.7215(17) 0.017(6) Uiso 1 1 d
H2A H 0.957(4) -0.161(5) 0.7321(18) 0.022(7) Uiso 1 1 d
H5A H 0.735(4) 0.477(7) 0.883(2) 0.048(9) Uiso 1 1 d
H9B H 0.508(5) 0.430(6) 0.581(2) 0.047(10) Uiso 1 1 d
H3A H 0.932(4) -0.168(6) 0.893(2) 0.041(9) Uiso 1 1 d
H4A H 0.825(4) 0.155(5) 0.974(2) 0.038(8) Uiso 1 1 d
H9AB H 0.974(4) 0.019(6) 0.509(2) 0.042(9) Uiso 1 1 d
H9A H 0.380(4) 0.591(5) 0.532(2) 0.032(8) Uiso 1 1 d
H9AA H 1.040(4) -0.084(6) 0.5975(19) 0.035(9) Uiso 1 1 d

loop_
_atom_site_aniso_label
_atom_site_aniso_U_11
_atom_site_aniso_U_22
_atom_site_aniso_U_33
_atom_site_aniso_U_23
_atom_site_aniso_U_13
_atom_site_aniso_U_12
C1A 0.0154(11) 0.0230(14) 0.0304(13) -0.0005(12) 0.0024(9) -0.0002(10)
C2A 0.0198(11) 0.0249(14) 0.0336(14) 0.0010(13) 0.0033(10) 0.0004(11)
C3A 0.0264(13) 0.0300(16) 0.0315(14) 0.0056(13) 0.0016(10) -0.0018(12)
C4A 0.0261(13) 0.0345(17) 0.0313(15) -0.0020(13) 0.0019(11) -0.0041(12)
C5A 0.0279(13) 0.0304(17) 0.0352(15) -0.0067(14) 0.0047(11) -0.0049(12)
C6A 0.0210(12) 0.0229(15) 0.0318(13) -0.0002(12) 0.0008(10) -0.0006(10)
C7A 0.0181(11) 0.0239(14) 0.0293(13) 0.0005(11) 0.0006(10) -0.0019(10)
O8A 0.0263(8) 0.0258(10) 0.0307(9) 0.0004(8) -0.0002(7) 0.0041(8)
N9A 0.0287(11) 0.0292(14) 0.0277(12) -0.0015(11) -0.0006(9) 0.0064(11)
C1 0.0162(11) 0.0226(13) 0.0258(12) -0.0012(11) 0.0009(9) -0.0016(10)
C2 0.0180(11) 0.0173(13) 0.0306(13) -0.0014(11) 0.0019(9) 0.0001(10)
C3 0.0225(12) 0.0276(15) 0.0230(13) -0.0014(11) 0.0029(9) -0.0022(10)
C4 0.0235(11) 0.0244(14) 0.0261(12) 0.0047(12) -0.0038(9) -0.0040(11)
C5 0.0190(11) 0.0174(13) 0.0360(14) 0.0006(12) 0.0008(9) 0.0010(10)
C6 0.0190(11) 0.0236(14) 0.0237(12) -0.0038(11) 0.0020(9) -0.0027(10)
C7 0.0228(12) 0.0208(13) 0.0258(12) -0.0020(11) -0.0018(9) -0.0026(10)
O8 0.0242(8) 0.0294(11) 0.0318(9) 0.0031(9) 0.0025(7) 0.0064(8)
N9 0.0240(11) 0.0270(12) 0.0264(11) 0.0070(11) 0.0043(9) 0.0016(9)
F2 0.0298(7) 0.0221(8) 0.0320(7) -0.0047(7) 0.0041(6) 0.0036(7)
F3 0.0435(9) 0.0392(10) 0.0210(7) -0.0028(7) 0.0027(6) -0.0017(8)
F4 0.0419(9) 0.0334(10) 0.0332(8) 0.0108(7) -0.0071(7) 0.0002(7)
F5 0.0279(7) 0.0200(8) 0.0436(9) 0.0018(7) 0.0008(6) 0.0037(6)
F6 0.0356(8) 0.0250(9) 0.0275(7) -0.0034(7) 0.0061(6) 0.0013(7)

loop_
_atom_type_symbol
_atom_type_description
_atom_type_scat_dispersion_real
_atom_type_scat_dispersion_imag
_atom_type_scat_source
C C 0.0033 0.0016 'International Tables Vol C Tables 4.2.6.8 and 6.1.1.4'
H H 0.0000 0.0000 'International Tables Vol C Tables 4.2.6.8 and 6.1.1.4'
N N 0.0061 0.0033 'International Tables Vol C Tables 4.2.6.8 and 6.1.1.4'
O O 0.0106 0.0060 'International Tables Vol C Tables 4.2.6.8 and 6.1.1.4'
F F 0.0171 0.0103 'International Tables Vol C Tables 4.2.6.8 and 6.1.1.4'

loop_
_geom_angle_atom_site_label_1
_geom_angle_atom_site_label_2
_geom_angle_atom_site_label_3
_geom_angle
C6A C1A C2A 119.7(2)
C6A C1A C7A 117.7(2)
C2A C1A C7A 122.6(2)
C3A C2A C1A 119.8(3)
C3A C2A H2A 121.8(17)
C1A C2A H2A 118.4(17)
C2A C3A C4A 120.2(3)
C2A C3A H3A 120.4(19)
C4A C3A H3A 119.2(18)
C5A C4A C3A 120.4(3)
C5A C4A H4A 119.4(17)
C3A C4A H4A 120.2(18)
C4A C5A C6A 119.6(3)
C4A C5A H5A 120.9(19)
C6A C5A H5A 119.4(19)
C1A C6A C5A 120.3(3)
C1A C6A H6A 118.5(15)
C5A C6A H6A 121.2(15)
O8A C7A N9A 121.2(2)
O8A C7A C1A 120.1(2)
N9A C7A C1A 118.7(2)
C7A N9A H9AB 118(2)
C7A N9A H9AA 122.5(19)
H9AB N9A H9AA 120(3)
C2 C1 C6 116.3(2)
C2 C1 C7 120.3(2)
C6 C1 C7 123.5(2)
F2 C2 C3 116.9(2)
F2 C2 C1 120.9(2)
C3 C2 C1 122.1(2)
F3 C3 C2 120.9(2)
F3 C3 C4 119.0(2)
C2 C3 C4 120.1(2)
F4 C4 C5 120.5(2)
F4 C4 C3 120.3(2)
C5 C4 C3 119.2(2)
F5 C5 C6 120.3(2)
F5 C5 C4 119.7(2)
C6 C5 C4 120.0(2)
F6 C6 C5 117.5(2)
F6 C6 C1 120.1(2)
C5 C6 C1 122.4(2)
O8 C7 N9 123.6(2)
O8 C7 C1 119.8(2)
N9 C7 C1 116.6(2)
C7 N9 H9B 123(2)
C7 N9 H9A 117.5(18)
H9B N9 H9A 119(3)

loop_
_geom_bond_atom_site_label_1
_geom_bond_atom_site_label_2
_geom_bond_distance
C1A C6A 1.395(4)
C1A C2A 1.397(4)
C1A C7A 1.492(3)
C2A C3A 1.389(4)
C2A H2A 0.92(3)
C3A C4A 1.390(4)
C3A H3A 0.99(4)
C4A C5A 1.384(4)
C4A H4A 1.08(3)
C5A C6A 1.396(4)
C5A H5A 1.03(4)
C6A H6A 0.95(3)
C7A O8A 1.251(3)
C7A N9A 1.331(3)
N9A H9AB 0.88(4)
N9A H9AA 0.88(3)
C1 C2 1.386(3)
C1 C6 1.389(4)
C1 C7 1.513(4)
C2 F2 1.344(3)
C2 C3 1.375(4)
C3 F3 1.344(3)
C3 C4 1.381(4)
C4 F4 1.337(3)
C4 C5 1.376(4)
C5 F5 1.345(3)
C5 C6 1.372(4)
C6 F6 1.350(3)
C7 O8 1.235(3)
C7 N9 1.332(3)
N9 H9B 0.88(4)
N9 H9A 0.89(3)

loop_
_geom_torsion_atom_site_label_1
_geom_torsion_atom_site_label_2
_geom_torsion_atom_site_label_3
_geom_torsion_atom_site_label_4
_geom_torsion
C6A C1A C2A C3A 0.7(4)
C7A C1A C2A C3A -178.9(2)
C1A C2A C3A C4A -0.4(4)
C2A C3A C4A C5A -0.1(4)
C3A C4A C5A C6A 0.4(4)
C2A C1A C6A C5A -0.4(4)
C7A C1A C6A C5A 179.2(2)
C4A C5A C6A C1A -0.2(4)
C6A C1A C7A O8A -21.6(3)
C2A C1A C7A O8A 157.9(2)
C6A C1A C7A N9A 157.4(2)
C2A C1A C7A N9A -23.0(4)
C6 C1 C2 F2 179.67(19)
C7 C1 C2 F2 -1.2(3)
C6 C1 C2 C3 1.8(3)
C7 C1 C2 C3 -179.0(2)
F2 C2 C3 F3 1.3(3)
C1 C2 C3 F3 179.3(2)
F2 C2 C3 C4 -178.6(2)
C1 C2 C3 C4 -0.7(4)
F3 C3 C4 F4 0.2(3)
C2 C3 C4 F4 -179.8(2)
F3 C3 C4 C5 179.9(2)
C2 C3 C4 C5 -0.2(3)
F4 C4 C5 F5 -0.5(3)
C3 C4 C5 F5 179.9(2)
F4 C4 C5 C6 179.4(2)
C3 C4 C5 C6 -0.2(3)
F5 C5 C6 F6 1.9(3)
C4 C5 C6 F6 -178.0(2)
F5 C5 C6 C1 -178.7(2)
C4 C5 C6 C1 1.4(4)
C2 C1 C6 F6 177.3(2)
C7 C1 C6 F6 -1.8(3)
C2 C1 C6 C5 -2.2(3)
C7 C1 C6 C5 178.7(2)
C2 C1 C7 O8 -42.9(3)
C6 C1 C7 O8 136.2(2)
C2 C1 C7 N9 136.7(2)
C6 C1 C7 N9 -44.2(3)

loop_
_cod_related_entry_id
_cod_related_entry_database
_cod_related_entry_code
1 ChemSpider 30661499
